data_7125167
loop_
_publ_author_name
'Sharpe, Helen R.'
'Geer, Ana M.'
'Williams, Huw E. L.'
'Blundell, Toby J.'
'Lewis, William'
'Blake, Alexander J.'
'Kays, Deborah L.'

_publ_section_title
;
 Cyclotrimerisation of isocyanates catalysed by low-coordinate Mn(ii) and
 Fe(ii) m-terphenyl complexes.
;
_journal_issue 5
_journal_name_full 'Chemical communications (Cambridge, England)'
_journal_page_first 937
_journal_page_last 940
_journal_paper_doi 10.1039/c6cc07243g
_journal_volume 53
_journal_year 2017
_chemical_formula_moiety 'C33 H35 N O3, 0.5(C6 H14)'
_chemical_formula_sum 'C36 H42 N O3'
_chemical_formula_weight 536.70
_space_group_crystal_system monoclinic
_space_group_IT_number 15
_space_group_name_Hall '-C 2yc'
_space_group_name_H-M_alt 'C 1 2/c 1'
_atom_sites_solution_hydrogens geom
_atom_sites_solution_primary iterative
_atom_sites_solution_secondary difmap
_audit_creation_date 2016-01-18
_audit_creation_method
;
Olex2 1.2
(compiled 2014.11.21 svn.r3092 for OlexSys, GUI svn.r4949)
;
_audit_update_record
;
2016-11-09 deposited with the CCDC.
2016-12-16 downloaded from the CCDC.
;
_cell_angle_alpha 90
_cell_angle_beta 99.824(7)
_cell_angle_gamma 90
_cell_formula_units_Z 8
_cell_length_a 31.251(2)
_cell_length_b 12.6345(10)
_cell_length_c 16.0331(12)
_cell_measurement_reflns_used 3982
_cell_measurement_temperature 120(2)
_cell_measurement_theta_max 73.7100
_cell_measurement_theta_min 3.7810
_cell_volume 6237.7(8)
_computing_cell_refinement 'CrysAlisPro 1.171.38.41 (Rigaku OD, 2015)'
_computing_data_collection 'CrysAlisPro 1.171.38.41 (Rigaku OD, 2015)'
_computing_data_reduction 'CrysAlisPro 1.171.38.41 (Rigaku OD, 2015)'
_computing_molecular_graphics 'Olex2 (Dolomanov et al., 2009)'
_computing_publication_material 'Olex2 (Dolomanov et al., 2009)'
_computing_structure_refinement 'ShelXL (Sheldrick, 2008)'
_computing_structure_solution 'ShelXT (Sheldrick, 2008)'
_diffrn_ambient_environment N~2~
_diffrn_ambient_temperature 120(2)
_diffrn_crystal_treatment 'flash frozen in gaseous N2'
_diffrn_detector 'CCD area detector'
_diffrn_detector_area_resol_mean 10.3613
_diffrn_detector_type 'Agilent Diffraction Atlas detector'
_diffrn_measured_fraction_theta_full 1.000
_diffrn_measured_fraction_theta_max 0.971
_diffrn_measurement_details
;
List of Runs (angles in degrees, time in seconds):

  # Type    Start    End  Width  t~exp~   \w     \q     \k     \f   Frames
#--------------------------------------------------------------------------
  1  \w   -112.00  -7.00   1.00   60.00    --  -38.50 -77.00  90.00  105
  2  \w    -70.00  35.00   1.00   60.00    --  -38.50  77.00 -60.00  105
  3  \w    -50.00  34.00   1.00   60.00    --  -38.50  38.00-180.00   84
  4  \w    -94.00  -2.00   1.00   60.00    --  -38.50 125.00  30.00   92
  5  \w     31.00  91.00   1.00  240.00    --  106.13 -30.00 -30.00   60
  6  \w     31.00  91.00   1.00  240.00    --  106.13 -30.00-150.00   60
  7  \w     35.00  98.00   1.00  240.00    --  106.13 -45.00 120.00   63
  8  \w     35.00  98.00   1.00  240.00    --  106.13 -45.00 -60.00   63
  9  \w     35.00 121.00   1.00  240.00    --  106.13-125.00 -90.00   86
 10  \w     35.00  98.00   1.00  240.00    --  106.13 -45.00 -90.00   63
 11  \w     19.00 178.00   1.00  240.00    --  106.13   0.00 -60.00  159
 12  \w   -112.00  -7.00   1.00   60.00    --  -38.50 -77.00-150.00  105
 13  \w     12.00  67.00   1.00   60.00    --   43.32  77.00   0.00   55
;
_diffrn_measurement_device '\k-geometry diffractometer'
_diffrn_measurement_device_type 'SuperNova-Duo, Atlas'
_diffrn_measurement_method '\w scans'
_diffrn_measurement_specimen_support 'MiTeGen micromount'
_diffrn_orient_matrix_type 'CrysAlisPro convention (1999,Acta A55,543-557)'
_diffrn_orient_matrix_UB_11 -0.0345379000
_diffrn_orient_matrix_UB_12 -0.0877545000
_diffrn_orient_matrix_UB_13 -0.0192194000
_diffrn_orient_matrix_UB_21 -0.0123937000
_diffrn_orient_matrix_UB_22 0.0159452000
_diffrn_orient_matrix_UB_23 0.0881027000
_diffrn_orient_matrix_UB_31 -0.0340233000
_diffrn_orient_matrix_UB_32 0.0831628000
_diffrn_orient_matrix_UB_33 -0.0370861000
_diffrn_radiation_collimation 'focusing mirrors'
_diffrn_radiation_monochromator mirror
_diffrn_radiation_probe x-ray
_diffrn_radiation_type CuK\a
_diffrn_radiation_wavelength 1.54184
_diffrn_reflns_av_R_equivalents 0.0557
_diffrn_reflns_av_unetI/netI 0.0670
_diffrn_reflns_Laue_measured_fraction_full 1.000
_diffrn_reflns_Laue_measured_fraction_max 0.971
_diffrn_reflns_limit_h_max 27
_diffrn_reflns_limit_h_min -38
_diffrn_reflns_limit_k_max 15
_diffrn_reflns_limit_k_min -13
_diffrn_reflns_limit_l_max 19
_diffrn_reflns_limit_l_min -19
_diffrn_reflns_number 20065
_diffrn_reflns_point_group_measured_fraction_full 1.000
_diffrn_reflns_point_group_measured_fraction_max 0.971
_diffrn_reflns_theta_full 67.684
_diffrn_reflns_theta_max 74.955
_diffrn_reflns_theta_min 3.782
_diffrn_source 'microfocus sealed tube'
_diffrn_source_target Cu
_diffrn_source_type 'Agilent Diffraction microfocus tube'
_exptl_absorpt_coefficient_mu 0.558
_exptl_absorpt_correction_T_max 0.998
_exptl_absorpt_correction_T_min 0.992
_exptl_absorpt_correction_type gaussian
_exptl_absorpt_process_details
;
CrysAlisPro 1.171.38.41 (Rigaku Oxford Diffraction, 2015)
Numerical absorption correction based on gaussian integration over
			a multifaceted crystal model
Empirical absorption correction using spherical harmonics,
 implemented in SCALE3 ABSPACK scaling algorithm.
;
_exptl_crystal_colour 'clear colourless'
_exptl_crystal_colour_lustre clear
_exptl_crystal_colour_primary colourless
_exptl_crystal_density_diffrn 1.143
_exptl_crystal_description block
_exptl_crystal_F_000 2312
_exptl_crystal_recrystallization_method 'Recrystallised in hexanes'
_exptl_crystal_size_max 0.157
_exptl_crystal_size_mid 0.073
_exptl_crystal_size_min 0.041
_refine_diff_density_max 0.328
_refine_diff_density_min -0.283
_refine_diff_density_rms 0.052
_refine_ls_extinction_method none
_refine_ls_goodness_of_fit_ref 1.039
_refine_ls_hydrogen_treatment constr
_refine_ls_matrix_type full
_refine_ls_number_parameters 475
_refine_ls_number_reflns 6245
_refine_ls_number_restraints 144
_refine_ls_restrained_S_all 1.040
_refine_ls_R_factor_all 0.1059
_refine_ls_R_factor_gt 0.0587
_refine_ls_shift/su_max 0.000
_refine_ls_shift/su_mean 0.000
_refine_ls_structure_factor_coef Fsqd
_refine_ls_weighting_details 'w=1/[\s^2^(Fo^2^)+(0.0720P)^2^+2.3295P] where P=(Fo^2^+2Fc^2^)/3'
_refine_ls_weighting_scheme calc
_refine_ls_wR_factor_gt 0.1380
_refine_ls_wR_factor_ref 0.1692
_reflns_Friedel_coverage 0.000
_reflns_number_gt 3892
_reflns_number_total 6245
_reflns_threshold_expression 'I > 2\s(I)'
_cod_data_source_file c6cc07243g2.cif
_cod_data_source_block mnhrsi
_cod_original_cell_volume 6237.8(8)
_cod_database_code 7125167
_nottingham_internal_coll_name MNHRSI
_nottingham_internal_coll_number 15465
_nottingham_internal_coll_client HRS/DLK
_nottingham_internal_coll_type custom
_nottingham_internal_coll_frame_method '\w scans'
_nottingham_internal_coll_frame_time '60.00, 240.00'
_nottingham_internal_coll_frame_width 1.00
_nottingham_internal_coll_user pcxhrs
_nottingham_internal_coll_date 14/01/2016
_nottingham_internal_coll_location NOTTS
_nottingham_internal_coll_instrument 'SN, XDA 017/09'
_nottingham_internal_process_date 18/01/2016
_nottingham_internal_process_user pcxhrs
_nottingham_internal_solution_date 18/01/2016
_nottingham_internal_solution_user pcxhrs
_nottingham_internal_refinement_date 18/01/2016
_nottingham_internal_refinement_user pcxhrs
_nottingham_internal_self_archive_date 18/01/2016
_nottingham_internal_self_validation_date 18/01/2016
_nottingham_internal_self_validation_user pcxhrs
_nottingham_internal_validation_date 28/10/2016
_nottingham_internal_validation_user pczwl
_nottingham_internal_archive_date 28/10/2016
_shelx_shelxl_version_number 2014/7
_chemical_oxdiff_formula 'C33 H35 N O3'
_chemical_oxdiff_usercomment 'MNHRSI #15465 IN FOMBLIN FILM ON A MICROMOUNT FOR HRS/DLK'
_shelx_space_group_comment
;
The symmetry employed for this shelxl refinement is uniquely defined
by the following loop, which should always be used as a source of
symmetry information in preference to the above space-group names.
They are only intended as comments.
;
_reflns_odcompleteness_completeness 99.97
_reflns_odcompleteness_iscentric 1
_reflns_odcompleteness_theta 66.97
_olex2_refinement_description
;
1. Fixed Uiso
 At 1.2 times of:
  All C(H) groups, All C(H,H) groups, All N(H) groups
 At 1.5 times of:
  All C(H,H,H) groups
2. Uiso/Uaniso restraints and constraints
C34 \\sim C35 \\sim C36 \\sim C37 \\sim C38 \\sim C39: within 2A with sigma of
0.01 and sigma for terminal atoms of 0.02
3. Rigid body (RIGU) restrains
 C34, C35, C36, C37, C38, C39
 with sigma for 1-2 distances of 0.004 and sigma for 1-3 distances of 0.004
 C8B, C9B, H9B, C10B, C11B, H11B, C12B, C13B, H13A, H13B, H13C, C14B, H14A,
 H14B, H14C, C15B, H15A, H15B, H15C, C8A, C9A, H9A, C10A, C11A, H11A, C12A,
 C13A, H13D, H13E, H13F, C14A, H14D, H14E, H14F, C15A, H15D, H15E, H15F
 with sigma for 1-2 distances of 0.004 and sigma for 1-3 distances of 0.004
4. Others
 Sof(C8A)=Sof(C9A)=Sof(H9A)=Sof(C10A)=Sof(C11A)=Sof(H11A)=Sof(C12A)=Sof(C13A)=
 Sof(H13D)=Sof(H13E)=Sof(H13F)=Sof(C14A)=Sof(H14D)=Sof(H14E)=Sof(H14F)=
 Sof(C15A)=Sof(H15D)=Sof(H15E)=Sof(H15F)=1-FVAR(1)
 Sof(C8B)=Sof(C9B)=Sof(H9B)=Sof(C10B)=Sof(C11B)=Sof(H11B)=Sof(C12B)=Sof(C13B)=
 Sof(H13A)=Sof(H13B)=Sof(H13C)=Sof(C14B)=Sof(H14A)=Sof(H14B)=Sof(H14C)=
 Sof(C15B)=Sof(H15A)=Sof(H15B)=Sof(H15C)=FVAR(1)
 Fixed Sof: C34(0.5) H34A(0.5) H34B(0.5) H34C(0.5) C35(0.5) H35A(0.5)
 H35B(0.5) C36(0.5) H36A(0.5) H36B(0.5) C37(0.5) H37(0.5) C38(0.5) H38A(0.5)
 H38B(0.5) H38C(0.5) C39(0.5) H39A(0.5) H39B(0.5) H39C(0.5)
5.a Ternary CH refined with riding coordinates:
 C37(H37)
5.b Secondary CH2 refined with riding coordinates:
 C35(H35A,H35B), C36(H36A,H36B)
5.c Aromatic/amide H refined with riding coordinates:
 N1(H1), C3(H3), C4(H4), C5(H5), C18(H18), C20(H20), C27(H27), C29(H29),
 C31(H31), C9B(H9B), C11B(H11B), C9A(H9A), C11A(H11A)
5.d Idealised Me refined as rotating group:
 C22(H22A,H22B,H22C), C23(H23A,H23B,H23C), C24(H24A,H24B,H24C), C32(H32A,H32B,
 H32C), C33(H33A,H33B,H33C), C13B(H13A,H13B,H13C), C14B(H14A,H14B,H14C),
 C15B(H15A,H15B,H15C), C13A(H13D,H13E,H13F), C14A(H14D,H14E,H14F), C15A(H15D,
 H15E,H15F), C34(H34A,H34B,H34C), C38(H38A,H38B,H38C), C39(H39A,H39B,H39C)
;
_olex2_exptl_crystal_mounting_method 'in fomblin film on a micromount'
_olex2_submission_special_instructions 'No special instructions were received'
_oxdiff_exptl_absorpt_empirical_details
;
Empirical correction (ABSPACK) includes:
- Absorption correction using spherical harmonics
- Frame scaling
;
_oxdiff_exptl_absorpt_empirical_full_max 1.161
_oxdiff_exptl_absorpt_empirical_full_min 0.907

loop_
_space_group_symop_operation_xyz
'x, y, z'
'-x, y, -z+1/2'
'x+1/2, y+1/2, z'
'-x+1/2, y+1/2, -z+1/2'
'-x, -y, -z'
'x, -y, z-1/2'
'-x+1/2, -y+1/2, -z'
'x+1/2, -y+1/2, z-1/2'

loop_
_atom_site_label
_atom_site_type_symbol
_atom_site_fract_x
_atom_site_fract_y
_atom_site_fract_z
_atom_site_U_iso_or_equiv
_atom_site_adp_type
_atom_site_occupancy
_atom_site_site_symmetry_order
_atom_site_calc_flag
_atom_site_refinement_flags_posn
_atom_site_refinement_flags_adp
_atom_site_refinement_flags_occupancy
_atom_site_disorder_assembly
_atom_site_disorder_group
O1 O 0.33834(5) 0.47874(16) 0.55047(10) 0.0356(4) Uani 1 1 d . . . . .
O2 O 0.20900(6) 0.67239(16) 0.55537(11) 0.0429(5) Uani 1 1 d . . . . .
O3 O 0.15841(5) 0.54033(16) 0.27836(11) 0.0376(4) Uani 1 1 d . . . . .
N1 N 0.30673(6) 0.48186(17) 0.41168(12) 0.0295(5) Uani 1 1 d . . . . .
H1 H 0.3125 0.4719 0.3604 0.035 Uiso 1 1 calc R . . . .
C1 C 0.37616(7) 0.3944(2) 0.45111(14) 0.0275(5) Uani 1 1 d . . . . .
C2 C 0.41874(7) 0.4307(2) 0.47972(15) 0.0328(6) Uani 1 1 d . . . . .
C3 C 0.45325(8) 0.3739(2) 0.45845(19) 0.0432(7) Uani 1 1 d . . . . .
H3 H 0.4821 0.3986 0.4763 0.052 Uiso 1 1 calc R . . . .
C4 C 0.44633(9) 0.2812(2) 0.4114(2) 0.0477(8) Uani 1 1 d . . . . .
H4 H 0.4704 0.2423 0.3984 0.057 Uiso 1 1 calc R . . . .
C5 C 0.40454(8) 0.2454(2) 0.38358(19) 0.0414(7) Uani 1 1 d . . . . .
H5 H 0.4000 0.1821 0.3513 0.050 Uiso 1 1 calc R . . . .
C6 C 0.36898(7) 0.3016(2) 0.40245(15) 0.0296(5) Uani 1 1 d . . . . .
C7 C 0.42717(7) 0.5322(2) 0.52845(15) 0.0335(6) Uani 1 1 d . . . . .
C16 C 0.32420(7) 0.25993(19) 0.37159(15) 0.0285(5) Uani 1 1 d . . . . .
C17 C 0.30474(8) 0.2771(2) 0.28727(15) 0.0297(5) Uani 1 1 d . . . . .
C18 C 0.26233(8) 0.2421(2) 0.26017(15) 0.0306(5) Uani 1 1 d . . . . .
H18 H 0.2490 0.2537 0.2031 0.037 Uiso 1 1 calc R . . . .
C19 C 0.23914(8) 0.1905(2) 0.31491(15) 0.0305(5) Uani 1 1 d . . . . .
C20 C 0.25951(8) 0.1725(2) 0.39788(15) 0.0303(5) Uani 1 1 d . . . . .
H20 H 0.2442 0.1361 0.4354 0.036 Uiso 1 1 calc R . . . .
C21 C 0.30163(8) 0.2064(2) 0.42721(15) 0.0295(5) Uani 1 1 d . . . . .
C22 C 0.32856(9) 0.3331(2) 0.22538(16) 0.0379(6) Uani 1 1 d . . . . .
H22A H 0.3420 0.3979 0.2514 0.057 Uiso 1 1 calc GR . . . .
H22B H 0.3080 0.3512 0.1741 0.057 Uiso 1 1 calc GR . . . .
H22C H 0.3511 0.2864 0.2105 0.057 Uiso 1 1 calc GR . . . .
C23 C 0.19294(8) 0.1548(2) 0.28480(17) 0.0382(6) Uani 1 1 d . . . . .
H23A H 0.1847 0.1032 0.3248 0.057 Uiso 1 1 calc GR . . . .
H23B H 0.1907 0.1220 0.2288 0.057 Uiso 1 1 calc GR . . . .
H23C H 0.1735 0.2160 0.2812 0.057 Uiso 1 1 calc GR . . . .
C24 C 0.32298(8) 0.1823(2) 0.51702(16) 0.0356(6) Uani 1 1 d . . . . .
H24A H 0.3489 0.1389 0.5163 0.053 Uiso 1 1 calc GR . . . .
H24B H 0.3026 0.1436 0.5459 0.053 Uiso 1 1 calc GR . . . .
H24C H 0.3313 0.2486 0.5471 0.053 Uiso 1 1 calc GR . . . .
C25 C 0.33892(7) 0.4551(2) 0.47688(14) 0.0272(5) Uani 1 1 d . . . . .
C26 C 0.26523(7) 0.52369(19) 0.41623(14) 0.0271(5) Uani 1 1 d . . . . .
C27 C 0.25636(8) 0.5788(2) 0.48588(15) 0.0313(5) Uani 1 1 d . . . . .
H27 H 0.2782 0.5888 0.5343 0.038 Uiso 1 1 calc R . . . .
C28 C 0.21468(8) 0.6194(2) 0.48347(15) 0.0326(6) Uani 1 1 d . . . . .
C29 C 0.18266(8) 0.6056(2) 0.41420(15) 0.0319(5) Uani 1 1 d . . . . .
H29 H 0.1544 0.6334 0.4137 0.038 Uiso 1 1 calc R . . . .
C30 C 0.19246(8) 0.5500(2) 0.34446(15) 0.0308(5) Uani 1 1 d . . . . .
C31 C 0.23327(8) 0.5085(2) 0.34437(15) 0.0291(5) Uani 1 1 d . . . . .
H31 H 0.2396 0.4706 0.2968 0.035 Uiso 1 1 calc R . . . .
C32 C 0.16847(9) 0.7253(3) 0.55238(18) 0.0472(7) Uani 1 1 d . . . . .
H32A H 0.1635 0.7730 0.5035 0.071 Uiso 1 1 calc GR . . . .
H32B H 0.1690 0.7664 0.6044 0.071 Uiso 1 1 calc GR . . . .
H32C H 0.1450 0.6730 0.5472 0.071 Uiso 1 1 calc GR . . . .
C33 C 0.16682(9) 0.4843(2) 0.20565(17) 0.0418(7) Uani 1 1 d . . . . .
H33A H 0.1404 0.4828 0.1627 0.063 Uiso 1 1 calc GR . . . .
H33B H 0.1757 0.4117 0.2217 0.063 Uiso 1 1 calc GR . . . .
H33C H 0.1901 0.5198 0.1825 0.063 Uiso 1 1 calc GR . . . .
C8B C 0.4267(8) 0.6386(18) 0.4767(14) 0.026(3) Uani 0.43(3) 1 d . U P A 1
C9B C 0.4347(6) 0.7314(14) 0.5200(10) 0.031(2) Uani 0.43(3) 1 d . U P A 1
H9B H 0.4370 0.7942 0.4885 0.037 Uiso 0.43(3) 1 calc R U P A 1
C10B C 0.4395(5) 0.7396(11) 0.6074(10) 0.031(2) Uani 0.43(3) 1 d . U P A 1
C11B C 0.4403(5) 0.6480(14) 0.6561(9) 0.036(3) Uani 0.43(3) 1 d . U P A 1
H11B H 0.4449 0.6539 0.7160 0.043 Uiso 0.43(3) 1 calc R U P A 1
C12B C 0.4342(7) 0.5468(13) 0.6190(13) 0.031(3) Uani 0.43(3) 1 d . U P A 1
C13B C 0.4203(9) 0.628(3) 0.3827(18) 0.053(6) Uani 0.43(3) 1 d . U P A 1
H13A H 0.4410 0.5765 0.3673 0.080 Uiso 0.43(3) 1 calc GR U P A 1
H13B H 0.4252 0.6970 0.3576 0.080 Uiso 0.43(3) 1 calc GR U P A 1
H13C H 0.3906 0.6044 0.3615 0.080 Uiso 0.43(3) 1 calc GR U P A 1
C14B C 0.4442(6) 0.8463(13) 0.6510(11) 0.058(3) Uani 0.43(3) 1 d . U P A 1
H14A H 0.4389 0.9026 0.6084 0.087 Uiso 0.43(3) 1 calc GR U P A 1
H14B H 0.4736 0.8534 0.6833 0.087 Uiso 0.43(3) 1 calc GR U P A 1
H14C H 0.4230 0.8519 0.6894 0.087 Uiso 0.43(3) 1 calc GR U P A 1
C15B C 0.4340(6) 0.4506(13) 0.6718(10) 0.044(3) Uani 0.43(3) 1 d . U P A 1
H15A H 0.4060 0.4145 0.6569 0.066 Uiso 0.43(3) 1 calc GR U P A 1
H15B H 0.4386 0.4706 0.7317 0.066 Uiso 0.43(3) 1 calc GR U P A 1
H15C H 0.4574 0.4030 0.6616 0.066 Uiso 0.43(3) 1 calc GR U P A 1
C8A C 0.4284(7) 0.6190(13) 0.4915(9) 0.026(3) Uani 0.57(3) 1 d . U P A 2
C9A C 0.4346(5) 0.7143(12) 0.5411(9) 0.039(2) Uani 0.57(3) 1 d . U P A 2
H9A H 0.4336 0.7814 0.5141 0.046 Uiso 0.57(3) 1 calc R U P A 2
C10A C 0.4420(3) 0.7078(13) 0.6287(8) 0.040(2) Uani 0.57(3) 1 d . U P A 2
C11A C 0.4424(4) 0.6091(13) 0.6641(8) 0.043(2) Uani 0.57(3) 1 d . U P A 2
H11A H 0.4478 0.6032 0.7241 0.052 Uiso 0.57(3) 1 calc R U P A 2
C12A C 0.4355(6) 0.5176(13) 0.6163(11) 0.042(3) Uani 0.57(3) 1 d . U P A 2
C13A C 0.4225(5) 0.6319(15) 0.3957(12) 0.033(3) Uani 0.57(3) 1 d . U P A 2
H13D H 0.4488 0.6080 0.3757 0.050 Uiso 0.57(3) 1 calc GR U P A 2
H13E H 0.4173 0.7066 0.3809 0.050 Uiso 0.57(3) 1 calc GR U P A 2
H13F H 0.3977 0.5895 0.3689 0.050 Uiso 0.57(3) 1 calc GR U P A 2
C14A C 0.4481(4) 0.8099(12) 0.6794(9) 0.060(3) Uani 0.57(3) 1 d . U P A 2
H14D H 0.4636 0.8614 0.6499 0.090 Uiso 0.57(3) 1 calc GR U P A 2
H14E H 0.4650 0.7956 0.7355 0.090 Uiso 0.57(3) 1 calc GR U P A 2
H14F H 0.4197 0.8386 0.6855 0.090 Uiso 0.57(3) 1 calc GR U P A 2
C15A C 0.4359(4) 0.4107(13) 0.6590(8) 0.051(2) Uani 0.57(3) 1 d . U P A 2
H15D H 0.4061 0.3838 0.6533 0.077 Uiso 0.57(3) 1 calc GR U P A 2
H15E H 0.4482 0.4180 0.7192 0.077 Uiso 0.57(3) 1 calc GR U P A 2
H15F H 0.4535 0.3612 0.6323 0.077 Uiso 0.57(3) 1 calc GR U P A 2
C34 C 0.4932(8) 0.0342(13) 0.9654(11) 0.204(6) Uani 0.5 1 d . U P B -1
H34A H 0.4909 -0.0401 0.9477 0.306 Uiso 0.5 1 calc GR . P B -1
H34B H 0.4650 0.0592 0.9759 0.306 Uiso 0.5 1 calc GR . P B -1
H34C H 0.5147 0.0407 1.0174 0.306 Uiso 0.5 1 calc GR . P B -1
C35 C 0.5090(6) 0.1075(10) 0.8889(10) 0.153(4) Uani 0.5 1 d . U P B -1
H35A H 0.5123 0.1835 0.9035 0.183 Uiso 0.5 1 calc R . P B -1
H35B H 0.5354 0.0801 0.8701 0.183 Uiso 0.5 1 calc R . P B -1
C36 C 0.4646(5) 0.0811(10) 0.8230(9) 0.135(3) Uani 0.5 1 d . U P B -1
H36A H 0.4385 0.1023 0.8465 0.162 Uiso 0.5 1 calc R . P B -1
H36B H 0.4626 0.0048 0.8087 0.162 Uiso 0.5 1 calc R . P B -1
C37 C 0.4700(5) 0.1540(11) 0.7388(10) 0.122(3) Uani 0.5 1 d . U P B -1
H37 H 0.4730 0.2301 0.7561 0.147 Uiso 0.5 1 calc R . P B -1
C38 C 0.4315(4) 0.1413(9) 0.6814(9) 0.136(4) Uani 0.5 1 d . U P B -1
H38A H 0.4382 0.1279 0.6248 0.204 Uiso 0.5 1 calc GR . P B -1
H38B H 0.4139 0.2058 0.6802 0.204 Uiso 0.5 1 calc GR . P B -1
H38C H 0.4152 0.0813 0.6988 0.204 Uiso 0.5 1 calc GR . P B -1
C39 C 0.5072(6) 0.1225(12) 0.7086(10) 0.147(5) Uani 0.5 1 d . U P B -1
H39A H 0.5325 0.1294 0.7538 0.221 Uiso 0.5 1 calc GR . P B -1
H39B H 0.5113 0.1674 0.6607 0.221 Uiso 0.5 1 calc GR . P B -1
H39C H 0.5042 0.0486 0.6901 0.221 Uiso 0.5 1 calc GR . P B -1

loop_
_atom_site_aniso_label
_atom_site_aniso_U_11
_atom_site_aniso_U_22
_atom_site_aniso_U_33
_atom_site_aniso_U_23
_atom_site_aniso_U_13
_atom_site_aniso_U_12
O1 0.0269(8) 0.0536(12) 0.0267(8) 0.0004(8) 0.0054(7) 0.0021(8)
O2 0.0430(10) 0.0492(13) 0.0371(9) -0.0065(9) 0.0089(8) 0.0182(9)
O3 0.0284(8) 0.0452(11) 0.0375(9) -0.0019(8) 0.0010(7) 0.0039(8)
N1 0.0280(10) 0.0347(12) 0.0268(9) 0.0015(9) 0.0074(8) 0.0045(9)
C1 0.0219(11) 0.0304(13) 0.0310(11) 0.0064(10) 0.0069(9) 0.0001(10)
C2 0.0219(11) 0.0412(15) 0.0357(12) 0.0088(11) 0.0057(10) -0.0022(10)
C3 0.0203(12) 0.0489(18) 0.0611(18) 0.0043(15) 0.0088(11) -0.0039(12)
C4 0.0273(13) 0.0410(17) 0.079(2) 0.0015(15) 0.0204(14) 0.0055(12)
C5 0.0327(13) 0.0336(15) 0.0618(17) -0.0030(13) 0.0197(12) 0.0016(12)
C6 0.0253(11) 0.0300(13) 0.0355(12) 0.0070(11) 0.0105(10) 0.0002(10)
C7 0.0188(11) 0.0484(17) 0.0336(13) -0.0032(12) 0.0058(9) -0.0078(11)
C16 0.0262(11) 0.0229(12) 0.0390(13) -0.0004(10) 0.0132(10) 0.0019(10)
C17 0.0323(12) 0.0268(13) 0.0327(12) -0.0027(10) 0.0133(10) -0.0019(10)
C18 0.0322(12) 0.0311(14) 0.0295(11) -0.0035(10) 0.0084(10) -0.0012(11)
C19 0.0285(12) 0.0295(13) 0.0354(12) -0.0037(11) 0.0111(10) -0.0033(10)
C20 0.0297(12) 0.0291(14) 0.0356(12) 0.0026(11) 0.0152(10) -0.0013(10)
C21 0.0275(11) 0.0290(13) 0.0337(12) 0.0016(10) 0.0099(10) 0.0032(10)
C22 0.0403(14) 0.0413(16) 0.0352(13) -0.0003(12) 0.0147(11) -0.0090(12)
C23 0.0329(13) 0.0435(16) 0.0386(14) -0.0006(12) 0.0072(11) -0.0085(12)
C24 0.0319(12) 0.0398(15) 0.0361(13) 0.0069(12) 0.0084(10) -0.0004(12)
C25 0.0208(10) 0.0315(13) 0.0295(11) 0.0028(10) 0.0052(9) -0.0060(10)
C26 0.0269(11) 0.0253(12) 0.0301(11) 0.0051(10) 0.0079(9) 0.0032(10)
C27 0.0331(12) 0.0308(13) 0.0295(12) 0.0001(10) 0.0038(10) 0.0048(11)
C28 0.0363(13) 0.0317(14) 0.0316(12) 0.0008(11) 0.0110(10) 0.0059(11)
C29 0.0280(12) 0.0317(14) 0.0372(13) 0.0045(11) 0.0091(10) 0.0056(11)
C30 0.0294(12) 0.0308(14) 0.0321(12) 0.0033(10) 0.0052(10) -0.0024(10)
C31 0.0300(12) 0.0284(13) 0.0297(12) 0.0013(10) 0.0074(10) -0.0002(10)
C32 0.0454(16) 0.0537(19) 0.0443(15) -0.0061(14) 0.0125(13) 0.0201(14)
C33 0.0375(14) 0.0443(17) 0.0408(14) -0.0050(13) -0.0013(11) 0.0010(13)
C8B 0.015(4) 0.026(6) 0.036(7) 0.012(4) 0.005(4) -0.001(4)
C9B 0.021(4) 0.035(5) 0.037(5) 0.004(4) 0.010(4) -0.005(3)
C10B 0.018(3) 0.039(5) 0.037(5) 0.002(4) 0.007(3) -0.008(3)
C11B 0.033(4) 0.044(6) 0.032(4) -0.007(4) 0.008(3) -0.013(5)
C12B 0.028(5) 0.039(6) 0.027(5) 0.001(4) 0.003(4) -0.008(5)
C13B 0.066(11) 0.060(10) 0.035(7) 0.004(5) 0.013(5) -0.011(8)
C14B 0.049(5) 0.054(6) 0.070(8) -0.023(5) 0.007(6) -0.004(5)
C15B 0.052(5) 0.049(6) 0.032(5) 0.006(5) 0.008(4) -0.011(6)
C8A 0.025(3) 0.028(6) 0.025(4) 0.002(4) 0.005(3) -0.002(4)
C9A 0.032(3) 0.039(5) 0.047(5) -0.007(4) 0.014(4) -0.008(3)
C10A 0.025(3) 0.056(6) 0.041(5) -0.013(4) 0.012(3) -0.012(4)
C11A 0.033(3) 0.059(6) 0.040(4) -0.012(4) 0.012(3) -0.010(4)
C12A 0.029(4) 0.057(6) 0.040(5) -0.014(4) 0.008(3) -0.010(5)
C13A 0.030(5) 0.035(5) 0.034(5) 0.000(4) 0.004(3) -0.001(4)
C14A 0.036(4) 0.072(7) 0.076(6) -0.036(5) 0.021(4) -0.016(5)
C15A 0.055(4) 0.067(7) 0.031(4) 0.001(4) 0.005(3) -0.004(5)
C34 0.301(16) 0.114(11) 0.191(11) -0.006(8) 0.026(10) 0.031(11)
C35 0.212(10) 0.077(6) 0.155(8) -0.025(6) -0.008(7) 0.023(7)
C36 0.174(8) 0.072(6) 0.155(7) -0.021(5) 0.018(6) 0.015(6)
C37 0.135(7) 0.076(6) 0.152(8) -0.015(5) 0.012(5) 0.012(5)
C38 0.120(8) 0.080(7) 0.193(10) 0.000(7) -0.014(7) -0.018(6)
C39 0.140(9) 0.138(11) 0.163(11) -0.031(8) 0.022(7) 0.012(8)

loop_
_atom_type_symbol
_atom_type_description
_atom_type_scat_dispersion_real
_atom_type_scat_dispersion_imag
_atom_type_scat_source
C C 0.0181 0.0091 'International Tables Vol C Tables 4.2.6.8 and 6.1.1.4'
H H 0.0000 0.0000 'International Tables Vol C Tables 4.2.6.8 and 6.1.1.4'
N N 0.0311 0.0180 'International Tables Vol C Tables 4.2.6.8 and 6.1.1.4'
O O 0.0492 0.0322 'International Tables Vol C Tables 4.2.6.8 and 6.1.1.4'

loop_
_exptl_crystal_face_index_h
_exptl_crystal_face_index_k
_exptl_crystal_face_index_l
_exptl_crystal_face_perp_dist
-7 -2 10 0.0772
7 2 -10 0.0772
-16 5 0 0.0207
16 -5 0 0.0207
-17 -1 -4 0.0244
17 1 4 0.0244
-1 8 0 0.0290
1 -8 0 0.0290

loop_
_geom_angle_atom_site_label_1
_geom_angle_atom_site_label_2
_geom_angle_atom_site_label_3
_geom_angle
C28 O2 C32 116.3(2)
C30 O3 C33 116.64(19)
C25 N1 H1 116.0
C25 N1 C26 128.05(19)
C26 N1 H1 116.0
C2 C1 C25 118.4(2)
C6 C1 C2 120.3(2)
C6 C1 C25 121.2(2)
C1 C2 C7 121.3(2)
C3 C2 C1 118.9(3)
C3 C2 C7 119.7(2)
C2 C3 H3 119.5
C2 C3 C4 121.0(2)
C4 C3 H3 119.5
C3 C4 H4 119.9
C5 C4 C3 120.1(3)
C5 C4 H4 119.9
C4 C5 H5 119.7
C4 C5 C6 120.5(3)
C6 C5 H5 119.7
C1 C6 C16 121.9(2)
C5 C6 C1 119.2(2)
C5 C6 C16 118.9(2)
C2 C7 C8B 118.0(9)
C12B C7 C2 128.0(7)
C12B C7 C8B 113.9(11)
C8A C7 C2 121.3(7)
C8A C7 C12A 125.3(10)
C12A C7 C2 113.4(7)
C17 C16 C6 119.4(2)
C17 C16 C21 120.4(2)
C21 C16 C6 120.2(2)
C16 C17 C22 121.6(2)
C18 C17 C16 119.0(2)
C18 C17 C22 119.4(2)
C17 C18 H18 119.3
C19 C18 C17 121.4(2)
C19 C18 H18 119.3
C18 C19 C20 118.5(2)
C18 C19 C23 120.7(2)
C20 C19 C23 120.9(2)
C19 C20 H20 119.1
C21 C20 C19 121.8(2)
C21 C20 H20 119.1
C16 C21 C24 121.0(2)
C20 C21 C16 119.0(2)
C20 C21 C24 120.0(2)
C17 C22 H22A 109.5
C17 C22 H22B 109.5
C17 C22 H22C 109.5
H22A C22 H22B 109.5
H22A C22 H22C 109.5
H22B C22 H22C 109.5
C19 C23 H23A 109.5
C19 C23 H23B 109.5
C19 C23 H23C 109.5
H23A C23 H23B 109.5
H23A C23 H23C 109.5
H23B C23 H23C 109.5
C21 C24 H24A 109.5
C21 C24 H24B 109.5
C21 C24 H24C 109.5
H24A C24 H24B 109.5
H24A C24 H24C 109.5
H24B C24 H24C 109.5
O1 C25 N1 123.3(2)
O1 C25 C1 121.9(2)
N1 C25 C1 114.75(19)
C27 C26 N1 122.8(2)
C27 C26 C31 121.3(2)
C31 C26 N1 115.9(2)
C26 C27 H27 120.7
C26 C27 C28 118.5(2)
C28 C27 H27 120.7
O2 C28 C27 114.3(2)
O2 C28 C29 124.1(2)
C29 C28 C27 121.6(2)
C28 C29 H29 120.6
C28 C29 C30 118.8(2)
C30 C29 H29 120.6
O3 C30 C29 114.5(2)
O3 C30 C31 124.1(2)
C31 C30 C29 121.4(2)
C26 C31 H31 120.8
C30 C31 C26 118.4(2)
C30 C31 H31 120.8
O2 C32 H32A 109.5
O2 C32 H32B 109.5
O2 C32 H32C 109.5
H32A C32 H32B 109.5
H32A C32 H32C 109.5
H32B C32 H32C 109.5
O3 C33 H33A 109.5
O3 C33 H33B 109.5
O3 C33 H33C 109.5
H33A C33 H33B 109.5
H33A C33 H33C 109.5
H33B C33 H33C 109.5
C9B C8B C7 118.7(14)
C9B C8B C13B 124.9(17)
C13B C8B C7 116(2)
C8B C9B H9B 118.0
C8B C9B C10B 123.9(13)
C10B C9B H9B 118.0
C9B C10B C11B 119.5(11)
C9B C10B C14B 121.2(10)
C11B C10B C14B 119.3(10)
C10B C11B H11B 119.0
C10B C11B C12B 121.9(12)
C12B C11B H11B 119.0
C7 C12B C15B 117.0(12)
C11B C12B C7 121.8(12)
C11B C12B C15B 121.1(14)
C8B C13B H13A 109.5
C8B C13B H13B 109.5
C8B C13B H13C 109.5
H13A C13B H13B 109.5
H13A C13B H13C 109.5
H13B C13B H13C 109.5
C10B C14B H14A 109.5
C10B C14B H14B 109.5
C10B C14B H14C 109.5
H14A C14B H14B 109.5
H14A C14B H14C 109.5
H14B C14B H14C 109.5
C12B C15B H15A 109.5
C12B C15B H15B 109.5
C12B C15B H15C 109.5
H15A C15B H15B 109.5
H15A C15B H15C 109.5
H15B C15B H15C 109.5
C7 C8A C9A 118.9(11)
C7 C8A C13A 124.3(14)
C9A C8A C13A 116.7(11)
C8A C9A H9A 120.2
C10A C9A C8A 119.6(10)
C10A C9A H9A 120.2
C9A C10A C14A 118.4(10)
C11A C10A C9A 117.6(9)
C11A C10A C14A 124.1(9)
C10A C11A H11A 118.6
C10A C11A C12A 122.8(10)
C12A C11A H11A 118.6
C7 C12A C15A 124.0(10)
C11A C12A C7 115.6(11)
C11A C12A C15A 120.4(12)
C8A C13A H13D 109.5
C8A C13A H13E 109.5
C8A C13A H13F 109.5
H13D C13A H13E 109.5
H13D C13A H13F 109.5
H13E C13A H13F 109.5
C10A C14A H14D 109.5
C10A C14A H14E 109.5
C10A C14A H14F 109.5
H14D C14A H14E 109.5
H14D C14A H14F 109.5
H14E C14A H14F 109.5
C12A C15A H15D 109.5
C12A C15A H15E 109.5
C12A C15A H15F 109.5
H15D C15A H15E 109.5
H15D C15A H15F 109.5
H15E C15A H15F 109.5
H34A C34 H34B 109.5
H34A C34 H34C 109.5
H34B C34 H34C 109.5
C35 C34 H34A 109.5
C35 C34 H34B 109.5
C35 C34 H34C 109.5
C34 C35 H35A 113.3
C34 C35 H35B 113.3
H35A C35 H35B 110.6
C36 C35 C34 92.2(13)
C36 C35 H35A 113.3
C36 C35 H35B 113.3
C35 C36 H36A 111.2
C35 C36 H36B 111.2
C35 C36 C37 102.7(12)
H36A C36 H36B 109.1
C37 C36 H36A 111.2
C37 C36 H36B 111.2
C36 C37 H37 109.0
C38 C37 C36 106.0(12)
C38 C37 H37 109.0
C39 C37 C36 109.2(13)
C39 C37 H37 109.0
C39 C37 C38 114.6(15)
C37 C38 H38A 109.5
C37 C38 H38B 109.5
C37 C38 H38C 109.5
H38A C38 H38B 109.5
H38A C38 H38C 109.5
H38B C38 H38C 109.5
C37 C39 H39A 109.5
C37 C39 H39B 109.5
C37 C39 H39C 109.5
H39A C39 H39B 109.5
H39A C39 H39C 109.5
H39B C39 H39C 109.5

loop_
_geom_bond_atom_site_label_1
_geom_bond_atom_site_label_2
_geom_bond_distance
O1 C25 1.220(3)
O2 C28 1.371(3)
O2 C32 1.426(3)
O3 C30 1.373(3)
O3 C33 1.426(3)
N1 H1 0.8800
N1 C25 1.364(3)
N1 C26 1.414(3)
C1 C2 1.408(3)
C1 C6 1.405(4)
C1 C25 1.509(3)
C2 C3 1.386(4)
C2 C7 1.501(4)
C3 H3 0.9500
C3 C4 1.389(4)
C4 H4 0.9500
C4 C5 1.382(4)
C5 H5 0.9500
C5 C6 1.395(3)
C6 C16 1.498(3)
C7 C8B 1.58(2)
C7 C12B 1.44(2)
C7 C8A 1.251(16)
C7 C12A 1.400(18)
C16 C17 1.401(3)
C16 C21 1.402(3)
C17 C18 1.395(3)
C17 C22 1.514(3)
C18 H18 0.9500
C18 C19 1.392(3)
C19 C20 1.392(3)
C19 C23 1.511(3)
C20 H20 0.9500
C20 C21 1.388(3)
C21 C24 1.511(3)
C22 H22A 0.9800
C22 H22B 0.9800
C22 H22C 0.9800
C23 H23A 0.9800
C23 H23B 0.9800
C23 H23C 0.9800
C24 H24A 0.9800
C24 H24B 0.9800
C24 H24C 0.9800
C26 C27 1.384(3)
C26 C31 1.403(3)
C27 H27 0.9500
C27 C28 1.394(3)
C28 C29 1.373(4)
C29 H29 0.9500
C29 C30 1.398(3)
C30 C31 1.379(3)
C31 H31 0.9500
C32 H32A 0.9800
C32 H32B 0.9800
C32 H32C 0.9800
C33 H33A 0.9800
C33 H33B 0.9800
C33 H33C 0.9800
C8B C9B 1.36(2)
C8B C13B 1.49(2)
C9B H9B 0.9500
C9B C10B 1.387(14)
C10B C11B 1.395(13)
C10B C14B 1.513(16)
C11B H11B 0.9500
C11B C12B 1.409(15)
C12B C15B 1.482(16)
C13B H13A 0.9800
C13B H13B 0.9800
C13B H13C 0.9800
C14B H14A 0.9800
C14B H14B 0.9800
C14B H14C 0.9800
C15B H15A 0.9800
C15B H15B 0.9800
C15B H15C 0.9800
C8A C9A 1.438(16)
C8A C13A 1.524(16)
C9A H9A 0.9500
C9A C10A 1.386(11)
C10A C11A 1.369(11)
C10A C14A 1.520(12)
C11A H11A 0.9500
C11A C12A 1.384(12)
C12A C15A 1.513(14)
C13A H13D 0.9800
C13A H13E 0.9800
C13A H13F 0.9800
C14A H14D 0.9800
C14A H14E 0.9800
C14A H14F 0.9800
C15A H15D 0.9800
C15A H15E 0.9800
C15A H15F 0.9800
C34 H34A 0.9800
C34 H34B 0.9800
C34 H34C 0.9800
C34 C35 1.68(2)
C35 H35A 0.9900
C35 H35B 0.9900
C35 C36 1.629(19)
C36 H36A 0.9900
C36 H36B 0.9900
C36 C37 1.67(2)
C37 H37 1.0000
C37 C38 1.395(16)
C37 C39 1.393(16)
C38 H38A 0.9800
C38 H38B 0.9800
C38 H38C 0.9800
C39 H39A 0.9800
C39 H39B 0.9800
C39 H39C 0.9800

loop_
_geom_torsion_atom_site_label_1
_geom_torsion_atom_site_label_2
_geom_torsion_atom_site_label_3
_geom_torsion_atom_site_label_4
_geom_torsion
O2 C28 C29 C30 -180.0(2)
O3 C30 C31 C26 -179.8(2)
N1 C26 C27 C28 178.3(2)
N1 C26 C31 C30 -178.4(2)
C1 C2 C3 C4 -1.5(4)
C1 C2 C7 C8B -85.4(11)
C1 C2 C7 C12B 92.0(12)
C1 C2 C7 C8A -87.3(12)
C1 C2 C7 C12A 96.0(9)
C1 C6 C16 C17 101.6(3)
C1 C6 C16 C21 -77.0(3)
C2 C1 C6 C5 0.6(4)
C2 C1 C6 C16 179.4(2)
C2 C1 C25 O1 -50.3(3)
C2 C1 C25 N1 128.9(2)
C2 C3 C4 C5 1.4(5)
C2 C7 C8B C9B -179.5(16)
C2 C7 C8B C13B -3(2)
C2 C7 C12B C11B -177.7(10)
C2 C7 C12B C15B 1(2)
C2 C7 C8A C9A 177.1(12)
C2 C7 C8A C13A -1(2)
C2 C7 C12A C11A -178.5(8)
C2 C7 C12A C15A -0.3(16)
C3 C2 C7 C8B 91.3(11)
C3 C2 C7 C12B -91.4(12)
C3 C2 C7 C8A 89.4(12)
C3 C2 C7 C12A -87.4(9)
C3 C4 C5 C6 -0.2(5)
C4 C5 C6 C1 -0.8(4)
C4 C5 C6 C16 -179.6(3)
C5 C6 C16 C17 -79.6(3)
C5 C6 C16 C21 101.9(3)
C6 C1 C2 C3 0.6(4)
C6 C1 C2 C7 177.2(2)
C6 C1 C25 O1 127.3(3)
C6 C1 C25 N1 -53.5(3)
C6 C16 C17 C18 -177.2(2)
C6 C16 C17 C22 2.5(4)
C6 C16 C21 C20 177.3(2)
C6 C16 C21 C24 -4.7(4)
C7 C2 C3 C4 -178.3(3)
C7 C8B C9B C10B -6(3)
C7 C8A C9A C10A 4(3)
C16 C17 C18 C19 -0.2(4)
C17 C16 C21 C20 -1.2(4)
C17 C16 C21 C24 176.8(2)
C17 C18 C19 C20 -1.1(4)
C17 C18 C19 C23 179.0(2)
C18 C19 C20 C21 1.3(4)
C19 C20 C21 C16 -0.1(4)
C19 C20 C21 C24 -178.1(2)
C21 C16 C17 C18 1.3(4)
C21 C16 C17 C22 -179.0(2)
C22 C17 C18 C19 -179.8(2)
C23 C19 C20 C21 -178.8(2)
C25 N1 C26 C27 24.1(4)
C25 N1 C26 C31 -157.5(2)
C25 C1 C2 C3 178.2(2)
C25 C1 C2 C7 -5.2(3)
C25 C1 C6 C5 -177.0(2)
C25 C1 C6 C16 1.9(3)
C26 N1 C25 O1 -11.3(4)
C26 N1 C25 C1 169.5(2)
C26 C27 C28 O2 179.8(2)
C26 C27 C28 C29 0.2(4)
C27 C26 C31 C30 0.0(4)
C27 C28 C29 C30 -0.4(4)
C28 C29 C30 O3 -180.0(2)
C28 C29 C30 C31 0.4(4)
C29 C30 C31 C26 -0.2(4)
C31 C26 C27 C28 0.0(4)
C32 O2 C28 C27 173.3(2)
C32 O2 C28 C29 -7.1(4)
C33 O3 C30 C29 179.9(2)
C33 O3 C30 C31 -0.5(4)
C8B C7 C12B C11B 0(2)
C8B C7 C12B C15B 178.6(15)
C8B C9B C10B C11B 6(3)
C8B C9B C10B C14B -174(2)
C9B C10B C11B C12B -3(2)
C10B C11B C12B C7 0(2)
C10B C11B C12B C15B -178.5(14)
C12B C7 C8B C9B 3(3)
C12B C7 C8B C13B 179.0(18)
C13B C8B C9B C10B 178.5(19)
C14B C10B C11B C12B 177.2(14)
C8A C7 C12A C11A 5(2)
C8A C7 C12A C15A -176.9(15)
C8A C9A C10A C11A -0.9(19)
C8A C9A C10A C14A -179.6(14)
C9A C10A C11A C12A -0.6(15)
C10A C11A C12A C7 -1.0(17)
C10A C11A C12A C15A -179.3(11)
C12A C7 C8A C9A -6(2)
C12A C7 C8A C13A 175.3(14)
C13A C8A C9A C10A -177.3(12)
C14A C10A C11A C12A 178.0(11)
C34 C35 C36 C37 176.2(10)
C35 C36 C37 C38 -175.9(11)
C35 C36 C37 C39 60.2(15)

loop_
_exptl_oxdiff_crystal_face_indexfrac_h
_exptl_oxdiff_crystal_face_indexfrac_k
_exptl_oxdiff_crystal_face_indexfrac_l
_exptl_oxdiff_crystal_face_x
_exptl_oxdiff_crystal_face_y
_exptl_oxdiff_crystal_face_z
-6.9994 -1.9946 9.9944 0.2247 0.9355 -0.2984
6.9994 1.9946 -9.9944 -0.2247 -0.9355 0.2984
-15.9654 5.0163 -0.0098 0.1114 0.2770 0.9607
15.9654 -5.0163 0.0098 -0.1114 -0.2770 -0.9607
-16.9887 -0.9760 -4.0015 0.7493 -0.1576 0.6452
16.9887 0.9760 4.0015 -0.7493 0.1576 -0.6452
-0.9677 7.9953 -0.0086 -0.6680 0.1387 0.6982
0.9677 -7.9953 0.0086 0.6680 -0.1387 -0.6982
